data_4516765
loop_
_publ_author_name
'Kennedy, C. Rose'
'Guidera, Jennifer A.'
'Jacobsen, Eric N.'

_publ_section_title
;
 Synergistic Ion-Binding Catalysis Demonstrated via an Enantioselective,
 Catalytic [2,3]-Wittig Rearrangement.
;
_journal_issue 6
_journal_name_full 'ACS central science'
_journal_page_first 416
_journal_page_last 423
_journal_paper_doi 10.1021/acscentsci.6b00125
_journal_volume 2
_journal_year 2016
_chemical_absolute_configuration ad
_chemical_formula_sum 'C14 H16 O5'
_chemical_formula_weight 264.27
_space_group_crystal_system orthorhombic
_space_group_IT_number 19
_space_group_name_Hall 'P 2ac 2ab'
_space_group_name_H-M_alt 'P 21 21 21'
_atom_sites_solution_hydrogens geom
_audit_creation_method SHELXL-2014/6
_cell_angle_alpha 90
_cell_angle_beta 90
_cell_angle_gamma 90
_cell_formula_units_Z 4
_cell_length_a 5.66580(10)
_cell_length_b 13.9473(3)
_cell_length_c 16.7395(4)
_cell_measurement_reflns_used 9792
_cell_measurement_temperature 100(2)
_cell_measurement_theta_max 66.5
_cell_measurement_theta_min 4.12
_cell_volume 1322.80(5)
_computing_cell_refinement 'SAINT 8.34C (Bruker-AXS, 2014)'
_computing_data_collection 'APEX2 v2014.3.0 (Bruker-AXS, 2014)'
_computing_data_reduction 'SAINT 8.34C (Bruker-AXS, 2014)'
_computing_molecular_graphics 'Bruker SHELXTL (Sheldrick, 2015)'
_computing_publication_material 'Bruker SHELXTL (Sheldrick, 2015)'
_computing_structure_refinement 'SHELXL-2014 (Sheldrick, 2015)'
_computing_structure_solution 'SHELXT-2014 (Sheldrick, 2015)'
_diffrn_ambient_temperature 100(2)
_diffrn_measured_fraction_theta_full 0.999
_diffrn_measured_fraction_theta_max 0.999
_diffrn_measurement_device_type
;
Bruker D8 goniometer with CCD area detector  
;
_diffrn_measurement_method 'omega and phi scans'
_diffrn_radiation_monochromator graphite
_diffrn_radiation_source 'I\mS microfocus tube'
_diffrn_radiation_type CuK\a
_diffrn_radiation_wavelength 1.54178
_diffrn_reflns_av_R_equivalents 0.0373
_diffrn_reflns_av_unetI/netI 0.0133
_diffrn_reflns_Laue_measured_fraction_full 0.999
_diffrn_reflns_Laue_measured_fraction_max 0.999
_diffrn_reflns_limit_h_max 6
_diffrn_reflns_limit_h_min -6
_diffrn_reflns_limit_k_max 14
_diffrn_reflns_limit_k_min -16
_diffrn_reflns_limit_l_max 19
_diffrn_reflns_limit_l_min -19
_diffrn_reflns_number 33137
_diffrn_reflns_point_group_measured_fraction_full 0.999
_diffrn_reflns_point_group_measured_fraction_max 0.998
_diffrn_reflns_theta_full 66.500
_diffrn_reflns_theta_max 66.593
_diffrn_reflns_theta_min 4.126
_exptl_absorpt_coefficient_mu 0.843
_exptl_absorpt_correction_T_max 0.8642
_exptl_absorpt_correction_T_min 0.8040
_exptl_absorpt_correction_type multi-scan
_exptl_absorpt_process_details sadabs
_exptl_crystal_colour colorless
_exptl_crystal_density_diffrn 1.327
_exptl_crystal_description block
_exptl_crystal_F_000 560
_exptl_crystal_size_max 0.240
_exptl_crystal_size_mid 0.140
_exptl_crystal_size_min 0.120
_refine_diff_density_max 0.148
_refine_diff_density_min -0.213
_refine_diff_density_rms 0.029
_refine_ls_abs_structure_details
;
 Flack x determined using 925 quotients [(I+)-(I-)]/[(I+)+(I-)]
 (Parsons, Flack and Wagner, Acta Cryst. B69 (2013) 249-259).
;
_refine_ls_abs_structure_Flack 0.06(5)
_refine_ls_extinction_coef 0.0051(5)
_refine_ls_extinction_expression Fc^*^=kFc[1+0.001xFc^2^\l^3^/sin(2\q)]^-1/4^
_refine_ls_extinction_method SHELXL
_refine_ls_goodness_of_fit_ref 1.040
_refine_ls_hydrogen_treatment constr
_refine_ls_matrix_type full
_refine_ls_number_parameters 192
_refine_ls_number_reflns 2334
_refine_ls_number_restraints 5
_refine_ls_restrained_S_all 1.063
_refine_ls_R_factor_all 0.0287
_refine_ls_R_factor_gt 0.0279
_refine_ls_shift/su_max 0.000
_refine_ls_shift/su_mean 0.000
_refine_ls_structure_factor_coef Fsqd
_refine_ls_weighting_details 'w=1/[\s^2^(Fo^2^)+(0.0340P)^2^+0.3498P] where P=(Fo^2^+2Fc^2^)/3'
_refine_ls_weighting_scheme calc
_refine_ls_wR_factor_gt 0.0701
_refine_ls_wR_factor_ref 0.0707
_reflns_Friedel_coverage 0.688
_reflns_Friedel_fraction_full 0.998
_reflns_Friedel_fraction_max 0.997
_reflns_number_gt 2280
_reflns_number_total 2334
_reflns_threshold_expression 'I > 2\s(I)'
_cod_data_source_file oc6b00125_si_002.cif
_cod_data_source_block CRK-IV-529
_cod_database_code 4516765
_shelx_space_group_comment
;
The symmetry employed for this shelxl refinement is uniquely defined
by the following loop, which should always be used as a source of
symmetry information in preference to the above space-group names.
They are only intended as comments.
;
_shelx_estimated_absorpt_t_min 0.823
_shelx_estimated_absorpt_t_max 0.906
_shelxl_version_number 2014/6

loop_
_space_group_symop_operation_xyz
'x, y, z'
'-x+1/2, -y, z+1/2'
'-x, y+1/2, -z+1/2'
'x+1/2, -y+1/2, -z'

loop_
_atom_site_label
_atom_site_type_symbol
_atom_site_fract_x
_atom_site_fract_y
_atom_site_fract_z
_atom_site_U_iso_or_equiv
_atom_site_adp_type
_atom_site_occupancy
_atom_site_site_symmetry_order
_atom_site_calc_flag
_atom_site_refinement_flags_posn
_atom_site_refinement_flags_adp
_atom_site_refinement_flags_occupancy
_atom_site_disorder_assembly
_atom_site_disorder_group
C1 C 0.2672(3) 0.28858(13) 0.80975(11) 0.0257(4) Uani 1 1 d . . . . .
H1 H 0.1224 0.2790 0.7823 0.031 Uiso 1 1 calc R U . . .
C2 C 0.3258(4) 0.22881(14) 0.87342(12) 0.0309(5) Uani 1 1 d . . . . .
H2 H 0.2222 0.1786 0.8888 0.037 Uiso 1 1 calc R U . . .
C3 C 0.5347(4) 0.24283(15) 0.91395(12) 0.0335(5) Uani 1 1 d . . . . .
H3 H 0.5749 0.2026 0.9577 0.040 Uiso 1 1 calc R U . . .
C4 C 0.6853(4) 0.31544(16) 0.89091(12) 0.0358(5) Uani 1 1 d . . . . .
H4 H 0.8294 0.3250 0.9189 0.043 Uiso 1 1 calc R U . . .
C5 C 0.6280(4) 0.37467(15) 0.82720(11) 0.0287(4) Uani 1 1 d . . . . .
H5 H 0.7334 0.4243 0.8117 0.034 Uiso 1 1 calc R U . . .
C6 C 0.4172(3) 0.36191(13) 0.78587(11) 0.0209(4) Uani 1 1 d . . . . .
C7 C 0.3449(3) 0.42711(13) 0.71699(11) 0.0236(4) Uani 1 1 d . . . . .
H7 H 0.1757 0.4135 0.7043 0.028 Uiso 1 1 calc R U . A 1
C8 C 0.3648(4) 0.53183(14) 0.73778(11) 0.0295(5) Uani 1 1 d . . . . .
H8 H 0.5168 0.5567 0.7498 0.035 Uiso 1 1 calc R U . . .
C9 C 0.1847(4) 0.59062(15) 0.74019(14) 0.0395(5) Uani 1 1 d . . . . .
H9A H 0.0306 0.5678 0.7284 0.047 Uiso 1 1 calc R U . . .
H9B H 0.2081 0.6561 0.7537 0.047 Uiso 1 1 calc R U . . .
C11 C 0.4728(3) 0.29894(15) 0.61717(11) 0.0276(4) Uani 1 1 d . . . . .
C12 C 0.2137(4) 0.17136(13) 0.59045(13) 0.0357(5) Uani 1 1 d . . . . .
H12A H 0.2805 0.1620 0.5370 0.054 Uiso 1 1 calc R U . . .
H12B H 0.0440 0.1578 0.5892 0.054 Uiso 1 1 calc R U . . .
H12C H 0.2910 0.1278 0.6282 0.054 Uiso 1 1 calc R U . . .
C10 C 0.4932(3) 0.40471(16) 0.64095(11) 0.0302(5) Uani 0.749(3) 1 d D . P B 1
O1 O 0.7380(4) 0.42102(19) 0.65735(16) 0.0298(5) Uani 0.749(3) 1 d D . P B 1
H1A H 0.8123 0.3691 0.6534 0.045 Uiso 0.749(3) 1 calc R U P B 1
C13 C 0.4260(6) 0.4627(2) 0.56829(18) 0.0222(7) Uani 0.749(3) 1 d D . P B 1
O5 O 0.5633(4) 0.50551(15) 0.52787(13) 0.0326(5) Uani 0.749(3) 1 d D . P B 1
O4 O 0.1925(5) 0.45988(16) 0.55648(12) 0.0281(5) Uani 0.749(3) 1 d D . P B 1
C14 C 0.1114(6) 0.5145(2) 0.48754(17) 0.0364(7) Uani 0.749(3) 1 d D . P B 1
H14A H 0.1680 0.4839 0.4384 0.055 Uiso 0.749(3) 1 calc R U P B 1
H14B H 0.1730 0.5800 0.4906 0.055 Uiso 0.749(3) 1 calc R U P B 1
H14C H -0.0616 0.5163 0.4872 0.055 Uiso 0.749(3) 1 calc R U P B 1
C10A C 0.4932(3) 0.40471(16) 0.64095(11) 0.0302(5) Uani 0.251(3) 1 d D . P B 2
O1A O 0.6946(15) 0.4535(6) 0.6475(6) 0.0298(5) Uani 0.251(3) 1 d D . P B 2
H1AA H 0.8045 0.4221 0.6263 0.045 Uiso 0.251(3) 1 calc R U P B 2
C13A C 0.330(2) 0.4669(8) 0.5736(7) 0.0222(7) Uani 0.251(3) 1 d D . P B 2
O5A O 0.1265(14) 0.4858(6) 0.5722(5) 0.0326(5) Uani 0.251(3) 1 d D . P B 2
O4A O 0.4659(13) 0.4840(5) 0.5088(4) 0.0281(5) Uani 0.251(3) 1 d D . P B 2
C14A C 0.3384(17) 0.5164(6) 0.4388(5) 0.0364(7) Uani 0.251(3) 1 d D . P B 2
H14D H 0.4509 0.5333 0.3967 0.055 Uiso 0.251(3) 1 calc R U P B 2
H14E H 0.2435 0.5728 0.4526 0.055 Uiso 0.251(3) 1 calc R U P B 2
H14F H 0.2345 0.4650 0.4199 0.055 Uiso 0.251(3) 1 calc R U P B 2
O2 O 0.2513(2) 0.26952(9) 0.61554(8) 0.0293(3) Uani 1 1 d . . . . .
O3 O 0.6416(3) 0.25042(12) 0.60074(9) 0.0427(4) Uani 1 1 d . . . . .

loop_
_atom_site_aniso_label
_atom_site_aniso_U_11
_atom_site_aniso_U_22
_atom_site_aniso_U_33
_atom_site_aniso_U_23
_atom_site_aniso_U_13
_atom_site_aniso_U_12
C1 0.0263(10) 0.0276(9) 0.0233(9) -0.0023(7) 0.0009(8) -0.0025(8)
C2 0.0404(11) 0.0242(9) 0.0281(10) 0.0005(8) 0.0068(9) 0.0010(9)
C3 0.0401(11) 0.0374(11) 0.0230(10) 0.0046(9) 0.0020(9) 0.0151(10)
C4 0.0253(10) 0.0553(13) 0.0267(10) 0.0047(9) -0.0036(8) 0.0058(9)
C5 0.0236(10) 0.0398(11) 0.0226(10) 0.0025(8) -0.0003(8) -0.0032(8)
C6 0.0217(9) 0.0238(9) 0.0172(8) -0.0034(7) 0.0029(7) 0.0024(7)
C7 0.0229(9) 0.0293(10) 0.0185(9) 0.0005(7) -0.0031(8) -0.0044(8)
C8 0.0329(11) 0.0295(10) 0.0262(10) 0.0037(8) -0.0060(9) -0.0056(8)
C9 0.0439(13) 0.0282(10) 0.0464(13) 0.0043(9) -0.0071(10) 0.0004(10)
C11 0.0284(10) 0.0396(11) 0.0146(8) 0.0053(8) -0.0014(7) 0.0019(9)
C12 0.0470(13) 0.0246(10) 0.0355(11) -0.0024(8) -0.0092(10) 0.0016(9)
C10 0.0296(10) 0.0407(11) 0.0202(9) 0.0014(8) 0.0008(8) -0.0110(9)
O1 0.0186(11) 0.0379(16) 0.0327(11) -0.0013(12) 0.0008(8) -0.0013(10)
C13 0.0240(18) 0.0253(11) 0.0174(11) -0.0040(9) 0.0059(15) -0.0018(16)
O5 0.0359(13) 0.0322(11) 0.0295(11) 0.0040(9) 0.0083(9) -0.0015(9)
O4 0.0354(15) 0.0295(11) 0.0194(10) 0.0041(8) -0.0080(9) -0.0016(9)
C14 0.0446(16) 0.0308(13) 0.0337(14) 0.0128(12) -0.0200(13) -0.0084(12)
C10A 0.0296(10) 0.0407(11) 0.0202(9) 0.0014(8) 0.0008(8) -0.0110(9)
O1A 0.0186(11) 0.0379(16) 0.0327(11) -0.0013(12) 0.0008(8) -0.0013(10)
C13A 0.0240(18) 0.0253(11) 0.0174(11) -0.0040(9) 0.0059(15) -0.0018(16)
O5A 0.0359(13) 0.0322(11) 0.0295(11) 0.0040(9) 0.0083(9) -0.0015(9)
O4A 0.0354(15) 0.0295(11) 0.0194(10) 0.0041(8) -0.0080(9) -0.0016(9)
C14A 0.0446(16) 0.0308(13) 0.0337(14) 0.0128(12) -0.0200(13) -0.0084(12)
O2 0.0288(7) 0.0300(7) 0.0293(7) -0.0070(6) -0.0032(6) -0.0004(6)
O3 0.0337(8) 0.0501(9) 0.0442(9) 0.0140(7) 0.0038(7) 0.0135(7)

loop_
_atom_type_symbol
_atom_type_description
_atom_type_scat_dispersion_real
_atom_type_scat_dispersion_imag
_atom_type_scat_source
C C 0.0181 0.0091 'International Tables Vol C Tables 4.2.6.8 and 6.1.1.4'
H H 0.0000 0.0000 'International Tables Vol C Tables 4.2.6.8 and 6.1.1.4'
O O 0.0492 0.0322 'International Tables Vol C Tables 4.2.6.8 and 6.1.1.4'

loop_
_geom_angle_atom_site_label_1
_geom_angle_atom_site_label_2
_geom_angle_atom_site_label_3
_geom_angle
C6 C1 C2 120.99(19)
C3 C2 C1 119.77(19)
C2 C3 C4 119.85(19)
C3 C4 C5 120.5(2)
C4 C5 C6 120.45(19)
C1 C6 C5 118.44(17)
C1 C6 C7 119.51(17)
C5 C6 C7 122.03(17)
C8 C7 C6 112.57(15)
C8 C7 C10A 110.07(16)
C6 C7 C10A 110.70(15)
C8 C7 C10 110.07(16)
C6 C7 C10 110.70(15)
C9 C8 C7 123.8(2)
O3 C11 O2 125.2(2)
O3 C11 C10 122.72(19)
O2 C11 C10 112.11(16)
O3 C11 C10A 122.72(19)
O2 C11 C10A 112.11(16)
O1 C10 C13 108.30(19)
O1 C10 C11 106.01(18)
C13 C10 C11 106.68(18)
O1 C10 C7 109.53(18)
C13 C10 C7 114.53(19)
C11 C10 C7 111.39(15)
O5 C13 O4 125.2(3)
O5 C13 C10 124.1(3)
O4 C13 C10 110.7(2)
C13 O4 C14 114.5(2)
O1A C10A C11 125.3(4)
O1A C10A C7 107.0(5)
C11 C10A C7 111.39(15)
O1A C10A C13A 105.0(6)
C11 C10A C13A 106.2(5)
C7 C10A C13A 98.4(4)
O5A C13A O4A 119.9(10)
O5A C13A C10A 131.2(9)
O4A C13A C10A 108.3(7)
C13A O4A C14A 114.9(8)
C11 O2 C12 116.09(16)

loop_
_geom_bond_atom_site_label_1
_geom_bond_atom_site_label_2
_geom_bond_distance
C1 C6 1.389(3)
C1 C2 1.393(3)
C2 C3 1.378(3)
C3 C4 1.379(3)
C4 C5 1.387(3)
C5 C6 1.392(3)
C6 C7 1.524(3)
C7 C8 1.506(3)
C7 C10A 1.557(3)
C7 C10 1.557(3)
C8 C9 1.310(3)
C11 O3 1.204(3)
C11 O2 1.321(2)
C11 C10 1.532(3)
C11 C10A 1.532(3)
C12 O2 1.448(2)
C10 O1 1.432(3)
C10 C13 1.509(4)
C13 O5 1.192(4)
C13 O4 1.338(4)
O4 C14 1.457(3)
C10A O1A 1.333(9)
C10A C13A 1.696(11)
C13A O5A 1.185(13)
C13A O4A 1.351(12)
O4A C14A 1.449(9)

loop_
_geom_torsion_atom_site_label_1
_geom_torsion_atom_site_label_2
_geom_torsion_atom_site_label_3
_geom_torsion_atom_site_label_4
_geom_torsion
C6 C1 C2 C3 0.5(3)
C1 C2 C3 C4 -0.5(3)
C2 C3 C4 C5 0.1(3)
C3 C4 C5 C6 0.3(3)
C2 C1 C6 C5 -0.2(3)
C2 C1 C6 C7 -178.80(17)
C4 C5 C6 C1 -0.2(3)
C4 C5 C6 C7 178.35(18)
C1 C6 C7 C8 128.91(19)
C5 C6 C7 C8 -49.7(2)
C1 C6 C7 C10A -107.43(19)
C5 C6 C7 C10A 74.0(2)
C1 C6 C7 C10 -107.43(19)
C5 C6 C7 C10 74.0(2)
C6 C7 C8 C9 -116.8(2)
C10A C7 C8 C9 119.2(2)
C10 C7 C8 C9 119.2(2)
O3 C11 C10 O1 -13.7(3)
O2 C11 C10 O1 167.63(18)
O3 C11 C10 C13 101.6(2)
O2 C11 C10 C13 -77.1(2)
O3 C11 C10 C7 -132.7(2)
O2 C11 C10 C7 48.6(2)
C8 C7 C10 O1 64.2(2)
C6 C7 C10 O1 -60.9(2)
C8 C7 C10 C13 -57.7(2)
C6 C7 C10 C13 177.22(19)
C8 C7 C10 C11 -178.87(16)
C6 C7 C10 C11 56.0(2)
O1 C10 C13 O5 7.3(4)
C11 C10 C13 O5 -106.4(3)
C7 C10 C13 O5 129.9(3)
O1 C10 C13 O4 -172.0(2)
C11 C10 C13 O4 74.3(3)
C7 C10 C13 O4 -49.4(3)
O5 C13 O4 C14 0.4(4)
C10 C13 O4 C14 179.7(2)
O3 C11 C10A O1A -1.2(6)
O2 C11 C10A O1A -180.0(5)
O3 C11 C10A C7 -132.7(2)
O2 C11 C10A C7 48.6(2)
O3 C11 C10A C13A 121.2(4)
O2 C11 C10A C13A -57.6(4)
C8 C7 C10A O1A 40.9(4)
C6 C7 C10A O1A -84.2(4)
C8 C7 C10A C11 -178.87(16)
C6 C7 C10A C11 56.0(2)
C8 C7 C10A C13A -67.7(5)
C6 C7 C10A C13A 167.2(5)
O1A C10A C13A O5A -139.3(13)
C11 C10A C13A O5A 86.3(13)
C7 C10A C13A O5A -29.0(14)
O1A C10A C13A O4A 49.7(10)
C11 C10A C13A O4A -84.8(8)
C7 C10A C13A O4A 159.9(8)
O5A C13A O4A C14A -6.0(15)
C10A C13A O4A C14A 166.2(7)
O3 C11 O2 C12 -1.1(3)
C10 C11 O2 C12 177.55(15)
C10A C11 O2 C12 177.55(15)
